data_4322154
loop_
_publ_author_name
'Yoshiki Shii'
'Yuri Motoda'
'Toshihiro Matsuo'
'Fumiaki Kai'
'Toshio Nakashima'
'Jean-Pierre Tuchagues'
'Naohide Matsumoto'

_publ_contact_author
;
Naohide Matsumoto
 Department of Chemistry, Faculty of Science, Kumamoto University,
Kurokami 2-39-1, Kumamoto 860-8555, Japan
;
_publ_contact_author_email 'naohide@aster.sci.kumamoto-u.ac.jp '
_publ_contact_author_fax +81-96-342-3390
_publ_contact_author_phone ' +81-96-342-3390'
_publ_section_title
;
 Deprotonation-Induced Enantioselective Aggregation and
 Deprotonation-Induced Ligand Rearrangement of Copper(II) Complexes Yield
 1D Homochiral and Heterochiral Chains and a Cyclic Tetramer, Respectively
;
_journal_name_full 'Inorganic Chemistry'
_journal_page_first 3513
_journal_page_last 3522
_journal_paper_doi 10.1021/ic9813260
_journal_volume 38
_journal_year 1999
_chemical_formula_sum 'C15 H30 Cl Cu N7 O8'
_space_group_IT_number 88
_symmetry_cell_setting tetragonal
_symmetry_Int_Tables_number 88
_symmetry_space_group_name_Hall '-I 4ad'
_symmetry_space_group_name_H-M 'I 41/a :2'
_audit_creation_date 'Wed Dec 24 15:51:19 1997'
_audit_creation_method 'from TEXRAY.INF file'
_cell_angle_alpha 90
_cell_angle_beta 90
_cell_angle_gamma 90
_cell_formula_units_Z 16.00
_cell_length_a 17.318(3)
_cell_length_b 17.3177
_cell_length_c 30.432(4)
_cell_measurement_reflns_used 25
_cell_measurement_temperature 20.0
_cell_measurement_theta_max 26.06
_cell_measurement_theta_min 20.05
_cell_volume 9127(2)
_computing_cell_refinement 'MSC/AFC Diffractometer Control'
_computing_data_collection 'MSC/AFC Diffractometer Control'
_computing_data_reduction 'teXsan: PROCESS (MSC)'
_computing_publication_material 'teXsan: FINISH (MSC)'
_computing_structure_refinement 'teXsan: LS (MSC)'
_computing_structure_solution SAPI91
_diffrn_ambient_temperature 20.0
_diffrn_measurement_device AFC7R
_diffrn_measurement_method 'omega/2-theta scans'
_diffrn_orient_matrix_UB_11 -0.02751
_diffrn_orient_matrix_UB_12 -0.04574
_diffrn_orient_matrix_UB_13 -0.01254
_diffrn_orient_matrix_UB_21 -0.04931
_diffrn_orient_matrix_UB_22 0.03003
_diffrn_orient_matrix_UB_23 -0.00045
_diffrn_orient_matrix_UB_31 0.01208
_diffrn_orient_matrix_UB_32 0.01844
_diffrn_orient_matrix_UB_33 -0.03037
_diffrn_radiation_monochromator graphite
_diffrn_radiation_source 'X-ray tube'
_diffrn_radiation_type MoKalpha
_diffrn_radiation_wavelength 0.7107
_diffrn_reflns_av_R_equivalents 6.02
_diffrn_reflns_limit_h_max 20
_diffrn_reflns_limit_h_min 0
_diffrn_reflns_limit_k_max 20
_diffrn_reflns_limit_k_min 0
_diffrn_reflns_limit_l_max 28
_diffrn_reflns_limit_l_min 0
_diffrn_reflns_number 4409
_diffrn_reflns_theta_max 24.9934
_diffrn_standards_decay_% -1.11
_diffrn_standards_interval_count 150
_diffrn_standards_number 3
_exptl_absorpt_coefficient_mu_cm 11.255
_exptl_absorpt_correction_T_max 1.000
_exptl_absorpt_correction_T_min 0.970
_exptl_absorpt_correction_type psi-scan
_exptl_crystal_colour green
_exptl_crystal_density_diffrn 1.559
_exptl_crystal_description prismatic
_exptl_crystal_F_000 4464.00
_exptl_crystal_size_max 0.300
_exptl_crystal_size_min 0.200
_refine_diff_density_max -0.51200
_refine_diff_density_min 0.52370
_refine_ls_extinction_coef 0.00000
_refine_ls_extinction_method Zachariasen_type_2_Gaussian_isotropic
_refine_ls_goodness_of_fit_obs 1.770
_refine_ls_matrix_type full
_refine_ls_number_parameters 283
_refine_ls_number_reflns 1876
_refine_ls_number_restraints 0
_refine_ls_R_factor_obs 0.0830
_refine_ls_shift/esd_max 1.1440
_refine_ls_structure_factor_coef F
_refine_ls_weighting_scheme sigma
_refine_ls_wR_factor_obs 0.0560
_cod_data_source_file ic9813260_5.cif
_cod_data_source_block Cu_(2_3)Me'
_cod_original_cell_volume 9126(1)
_cod_original_sg_symbol_H-M 'I 41/a '
_cod_original_formula_sum 'C15 H30 N7 O8 Cl Cu'
_cod_database_code 4322154

loop_
_symmetry_equiv_pos_as_xyz
'   +x,   +y,   +z'
1/2+x,1/2+y,1/2+z
'   -x,1/2-y,   +z'
'1/2-x,   -y,1/2+z'
3/4-y,1/4+x,1/4+z
1/4-y,3/4+x,3/4+z
1/4+y,1/4-x,1/4+z
3/4+y,3/4-x,3/4+z
'   -x,   -y,   -z'
' 1/2-x,1/2-y,1/2-z'
'   +x,1/2+y,   -z'
'1/2+x,   +y,1/2-z'
3/4+y,1/4-x,1/4-z
1/4+y,3/4-x,3/4-z
1/4-y,1/4+x,1/4-z
3/4-y,3/4+x,3/4-z

loop_
_atom_site_aniso_label
_atom_site_aniso_U_11
_atom_site_aniso_U_22
_atom_site_aniso_U_33
_atom_site_aniso_U_12
_atom_site_aniso_U_13
_atom_site_aniso_U_23
Cu1 0.0403(10) 0.0360(9) 0.0443(8) -0.0020(8) -0.0088(8) 0.0052(8)
Cl1 0.217(7) 0.069(4) 0.074(4) 0.001(4) 0.005(4) 0.001(3)
O1 0.27(2) 0.072(10) 0.16(1) 0.00(1) -0.05(1) 0.019(9)
O2 0.44(4) 0.31(3) 0.44(4) -0.23(3) 0.05(3) 0.09(3)
O3 0.49(3) 0.22(2) 0.09(1) 0.10(2) -0.13(2) 0.00(1)
O4 0.87(6) 0.17(2) 0.11(1) 0.20(3) 0.10(2) -0.04(1)
O5 0.043(6) 0.072(7) 0.080(7) -0.007(5) 0.003(5) 0.014(5)
O6 0.17(2) 0.23(2) 0.33(2) -0.05(1) 0.10(2) -0.07(2)
O7 0.25(2) 0.25(2) 0.42(3) -0.05(2) 0.09(2) 0.05(2)
O8 0.27(4) 0.2655 1.0(2) 0.0000 0.0000 0.0000
N1 0.034(6) 0.039(7) 0.043(6) -0.004(5) -0.012(5) -0.001(5)
N2 0.041(7) 0.066(8) 0.050(7) 0.005(6) -0.002(6) -0.005(6)
N3 0.055(7) 0.047(7) 0.105(9) -0.001(6) 0.016(7) 0.001(7)
N4 0.030(6) 0.047(7) 0.050(6) 0.001(5) -0.001(5) 0.005(5)
N5 0.050(7) 0.040(6) 0.032(6) 0.009(5) -0.005(5) 0.007(5)
N6 0.029(6) 0.042(6) 0.029(6) 0.000(5) -0.003(5) 0.003(5)
N7 0.036(6) 0.038(6) 0.030(6) -0.003(5) -0.009(4) -0.002(5)
C1 0.048(9) 0.10(1) 0.067(9) 0.001(9) 0.018(8) -0.011(9)
C2 0.041(8) 0.045(9) 0.053(9) 0.000(7) -0.004(7) 0.008(7)
C3 0.07(1) 0.051(9) 0.055(9) 0.002(8) -0.013(8) -0.010(8)
C4 0.050(9) 0.032(8) 0.040(8) -0.004(7) -0.006(7) -0.006(6)
C5 0.063(9) 0.024(7) 0.052(8) 0.003(7) -0.001(7) 0.004(6)
C6 0.09(1) 0.05(1) 0.11(1) -0.014(9) 0.02(1) 0.017(10)
C7 0.07(1) 0.06(1) 0.11(1) -0.016(9) 0.019(9) 0.021(9)
C8 0.051(9) 0.057(10) 0.09(1) -0.001(7) 0.026(8) 0.016(8)
C9 0.058(9) 0.034(8) 0.046(8) 0.005(7) -0.015(7) 0.002(6)
C10 0.058(9) 0.044(8) 0.047(8) -0.006(7) -0.010(7) 0.012(7)
C11 0.045(8) 0.029(7) 0.038(7) 0.003(6) -0.016(6) -0.005(6)
C12 0.051(8) 0.035(7) 0.029(7) 0.003(6) -0.018(6) 0.006(6)
C13 0.052(8) 0.037(8) 0.039(8) 0.012(6) 0.000(6) 0.000(6)
C14 0.030(7) 0.047(8) 0.028(7) 0.011(6) -0.003(6) 0.004(6)
C15 0.074(10) 0.037(8) 0.062(10) -0.006(7) -0.013(8) 0.015(7)

loop_
_atom_site_label
_atom_site_fract_x
_atom_site_fract_y
_atom_site_fract_z
_atom_site_U_iso_or_equiv
_atom_site_thermal_displace_type
_atom_site_calc_flag
_atom_site_calc_attached_atom
Cu1 0.15166(8) 0.06708(8) 0.65429(4) 0.0402(4) Uij ? ?
Cl1 0.7008(4) 0.2005(3) 0.0517(2) 0.120(2) Uij ? ?
O1 0.6794(9) 0.2754(7) 0.0415(4) 0.166(7) Uij ? ?
O2 0.626(2) 0.163(1) 0.060(1) 0.40(2) Uij ? ?
O3 0.740(1) 0.2002(10) 0.0892(5) 0.27(1) Uij ? ?
O4 0.740(2) 0.167(1) 0.0218(5) 0.38(2) Uij ? ?
O5 1.0037(4) 0.0335(5) 0.0421(3) 0.065(3) Uij ? ?
O6 0.0734(9) 0.1796(10) 0.1983(6) 0.246(10) Uij ? ?
O7 0.596(1) 0.219(1) 0.7130(7) 0.31(1) Uij ? ?
O8 1.0000 0.2500 0.1250 0.52(3) Uij ? ?
N1 0.2350(5) 0.0109(5) 0.6107(3) 0.039(3) Uij ? ?
N2 0.3404(6) -0.0401(6) 0.5836(3) 0.052(4) Uij ? ?
N3 0.1700(6) -0.1775(6) 0.6558(4) 0.069(4) Uij ? ?
N4 0.1530(5) -0.0456(5) 0.6817(3) 0.042(3) Uij ? ?
N5 0.2083(5) 0.0925(6) 0.7087(3) 0.041(3) Uij ? ?
N6 0.1930(5) 0.3029(5) 0.6274(3) 0.034(3) Uij ? ?
N7 0.1719(5) 0.1799(5) 0.6435(3) 0.034(3) Uij ? ?
C1 0.3275(7) 0.1045(9) 0.5772(4) 0.072(5) Uij ? ?
C2 0.3008(7) 0.0252(7) 0.5904(4) 0.046(4) Uij ? ?
C3 0.2978(8) -0.0991(7) 0.6018(4) 0.060(5) Uij ? ?
C4 0.2340(7) -0.0675(7) 0.6186(4) 0.041(4) Uij ? ?
C5 0.1654(7) -0.0972(6) 0.6423(4) 0.046(4) Uij ? ?
C6 0.0954(9) -0.2022(8) 0.6734(5) 0.085(6) Uij ? ?
C7 0.0767(8) -0.1553(8) 0.7142(5) 0.077(6) Uij ? ?
C8 0.0790(7) -0.0690(8) 0.7034(4) 0.066(5) Uij ? ?
C9 0.2192(7) -0.0448(7) 0.7134(4) 0.046(4) Uij ? ?
C10 0.2190(7) 0.0314(7) 0.7397(4) 0.050(4) Uij ? ?
C11 0.2366(6) 0.1598(6) 0.7114(3) 0.038(4) Uij ? ?
C12 0.2157(6) 0.2103(7) 0.6770(3) 0.038(4) Uij ? ?
C13 0.2275(7) 0.2853(7) 0.6662(4) 0.042(4) Uij ? ?
C14 0.1577(6) 0.2360(7) 0.6150(3) 0.035(4) Uij ? ?
C15 0.1142(7) 0.2290(7) 0.5738(4) 0.058(5) Uij ? ?
H1 0.3765 0.1113 0.5902 0.0710 Uij ? ?
H2 0.3356 0.1008 0.5452 0.0710 Uij ? ?
H3 0.2917 0.1382 0.5842 0.0785 Uij ? ?
H4 0.3900 -0.0452 0.5688 0.0907 Uij ? ?
H5 0.3142 -0.1530 0.6022 0.0820 Uij ? ?
H6 0.1034 -0.0846 0.6250 0.0763 Uij ? ?
H7 0.2151 -0.2086 0.6528 0.0622 Uij ? ?
H8 0.0573 -0.1926 0.6539 0.0907 Uij ? ?
H9 0.0999 -0.2537 0.6822 0.0907 Uij ? ?
H10 0.0292 -0.1699 0.7259 0.0879 Uij ? ?
H11 0.1165 -0.1654 0.7372 0.0879 Uij ? ?
H12 0.0715 -0.0408 0.7285 0.0720 Uij ? ?
H13 0.0382 -0.0614 0.6827 0.0720 Uij ? ?
H14 0.2131 -0.0892 0.7330 0.0521 Uij ? ?
H15 0.2664 -0.0519 0.6980 0.0521 Uij ? ?
H16 0.1782 0.0280 0.7602 0.0534 Uij ? ?
H17 0.2670 0.0341 0.7543 0.0534 Uij ? ?
H18 0.2684 0.1742 0.7348 0.0541 Uij ? ?
H19 0.2584 0.3208 0.6825 0.0613 Uij ? ?
H20 0.1127 0.2777 0.5598 0.0794 Uij ? ?
H21 0.0647 0.2113 0.5804 0.0621 Uij ? ?
H22 0.1404 0.1929 0.5551 0.0621 Uij ? ?

loop_
_atom_type_symbol
_atom_type_oxidation_number
_atom_type_number_in_cell
_atom_type_scat_dispersion_real
_atom_type_scat_dispersion_imag
_atom_type_scat_source
C 0 240 0.003 0.002 'International Tables'
H 0 480 0.000 0.000 'International Tables'
N 0 112 0.006 0.003 'International Tables'
Cl 0 16 0.148 0.159 'International Tables'
O 0 128 0.011 0.006 'International Tables'
Cu 0 16 0.320 1.265 'International Tables'

loop_
_geom_angle_atom_site_label_1
_geom_angle_atom_site_label_2
_geom_angle_atom_site_label_3
_geom_angle
_geom_angle_site_symmetry_1
_geom_angle_site_symmetry_2
_geom_angle_site_symmetry_3
_geom_angle_publ_flag
N(1) Cu(1) N(4) 79.8(3) ? ? ? yes
N(1) Cu(1) N(5) 106.3(3) ? ? ? yes
N(1) Cu(1) N(6) 103.7(3) ? ? ? yes
N(1) Cu(1) N(7) 102.6(3) ? ? ? yes
N(4) Cu(1) N(5) 82.5(4) ? ? ? yes
N(4) Cu(1) N(6) 96.9(4) ? ? ? yes
N(4) Cu(1) N(7) 162.7(3) ? ? ? yes
N(5) Cu(1) N(6) 149.4(4) ? ? ? yes
N(5) Cu(1) N(7) 80.4(4) ? ? ? yes
N(6) Cu(1) N(7) 99.0(3) ? ? ? yes
O(1) Cl(1) O(2) 102(1) ? ? ? yes
O(1) Cl(1) O(3) 109.4(10) ? ? ? yes
O(1) Cl(1) O(4) 114(1) ? ? ? yes
O(2) Cl(1) O(3) 107(1) ? ? ? yes
O(2) Cl(1) O(4) 112(1) ? ? ? yes
O(3) Cl(1) O(4) 110(1) ? ? ? yes
Cu(1) N(1) C(2) 140.4(9) ? ? ? yes
Cu(1) N(1) C(4) 108.9(8) ? ? ? yes
C(2) N(1) C(4) 106.0(10) ? ? ? yes
C(2) N(2) C(3) 106(1) ? ? ? yes
C(5) N(3) C(6) 109(1) ? ? ? yes
Cu(1) N(4) C(5) 103.5(6) ? ? ? yes
Cu(1) N(4) C(8) 114.4(7) ? ? ? yes
Cu(1) N(4) C(9) 104.6(7) ? ? ? yes
C(5) N(4) C(8) 108.1(9) ? ? ? yes
C(5) N(4) C(9) 114.1(9) ? ? ? yes
C(8) N(4) C(9) 112.0(9) ? ? ? yes
Cu(1) N(5) C(10) 116.9(8) ? ? ? yes
Cu(1) N(5) C(11) 116.8(8) ? ? ? yes
C(10) N(5) C(11) 126(1) ? ? ? yes
Cu(1) N(6) C(13) 131.2(8) ? ? ? yes
Cu(1) N(6) C(14) 124.2(7) ? ? ? yes
C(13) N(6) C(14) 104.3(9) ? ? ? yes
Cu(1) N(7) C(12) 110.3(7) ? ? ? yes
Cu(1) N(7) C(14) 141.8(8) ? ? ? yes
C(12) N(7) C(14) 107.9(9) ? ? ? yes
N(1) C(2) N(2) 110(1) ? ? ? yes
N(1) C(2) C(1) 124(1) ? ? ? yes
N(2) C(2) C(1) 124(1) ? ? ? yes
N(2) C(3) C(4) 107(1) ? ? ? yes
N(1) C(4) C(3) 109(1) ? ? ? yes
N(1) C(4) C(5) 115(1) ? ? ? yes
C(3) C(4) C(5) 135(1) ? ? ? yes
N(3) C(5) N(4) 110.4(9) ? ? ? yes
N(3) C(5) C(4) 115(1) ? ? ? yes
N(4) C(5) C(4) 107.1(9) ? ? ? yes
N(3) C(6) C(7) 109(1) ? ? ? yes
C(6) C(7) C(8) 109(1) ? ? ? yes
N(4) C(8) C(7) 112(1) ? ? ? yes
N(4) C(9) C(10) 109.9(9) ? ? ? yes
N(5) C(10) C(9) 107.0(9) ? ? ? yes
N(5) C(11) C(12) 115(1) ? ? ? yes
N(7) C(12) C(11) 116(1) ? ? ? yes
N(7) C(12) C(13) 105.7(9) ? ? ? yes
C(11) C(12) C(13) 137(1) ? ? ? yes
N(6) C(13) C(12) 111(1) ? ? ? yes
N(6) C(14) N(7) 111.0(9) ? ? ? yes
N(6) C(14) C(15) 122(1) ? ? ? yes
N(7) C(14) C(15) 126(1) ? ? ? yes

loop_
_geom_bond_atom_site_label_1
_geom_bond_atom_site_label_2
_geom_bond_distance
_geom_bond_site_symmetry_1
_geom_bond_site_symmetry_2
_geom_bond_publ_flag
Cu(1) N(1) 2.189(9) ? ? yes
Cu(1) N(4) 2.123(9) ? ? yes
Cu(1) N(5) 1.975(9) ? ? yes
Cu(1) N(6) 1.972(9) ? ? yes
Cu(1) N(7) 2.012(8) ? ? yes
Cl(1) O(1) 1.38(1) ? ? yes
Cl(1) O(2) 1.47(2) ? ? yes
Cl(1) O(3) 1.32(1) ? ? yes
Cl(1) O(4) 1.27(2) ? ? yes
N(1) C(2) 1.32(1) ? ? yes
N(1) C(4) 1.38(1) ? ? yes
N(2) C(2) 1.34(1) ? ? yes
N(2) C(3) 1.38(1) ? ? yes
N(3) C(5) 1.45(1) ? ? yes
N(3) C(6) 1.46(2) ? ? yes
N(4) C(5) 1.51(1) ? ? yes
N(4) C(8) 1.50(1) ? ? yes
N(4) C(9) 1.50(1) ? ? yes
N(5) C(10) 1.43(1) ? ? yes
N(5) C(11) 1.27(1) ? ? yes
N(6) C(13) 1.36(1) ? ? yes
N(6) C(14) 1.36(1) ? ? yes
N(7) C(12) 1.37(1) ? ? yes
N(7) C(14) 1.33(1) ? ? yes
C(1) C(2) 1.50(2) ? ? yes
C(3) C(4) 1.33(2) ? ? yes
C(4) C(5) 1.48(1) ? ? yes
C(6) C(7) 1.52(2) ? ? yes
C(7) C(8) 1.53(2) ? ? yes
C(9) C(10) 1.54(1) ? ? yes
C(11) C(12) 1.41(1) ? ? yes
C(12) C(13) 1.35(1) ? ? yes
C(14) C(15) 1.47(1) ? ? yes
